data_7702067
loop_
_publ_author_name
'Jiang, Lin'
'Zhang, Dong-Yan'
'Suo, Jing-Jing'
'Gu, Wen'
'Tian, Jin-Lei'
'Liu, Xin'
'Yan, Shi-Ping'

_publ_section_title
;
 Synthesis, magnetism and spectral studies of six defective dicubane
 tetranuclear {M4O6} (M = Ni(II), Co(II), Zn(II)) and three trinuclear
 Cd(II) complexes with polydentate Schiff base ligands.
;
_journal_issue 25
_journal_name_full 'Dalton transactions (Cambridge, England : 2003)'
_journal_page_first 10233
_journal_page_last 10248
_journal_paper_doi 10.1039/c6dt00380j
_journal_volume 45
_journal_year 2016
_chemical_formula_moiety 'C42 H42 Br4 Cd3 N4 O14, C H4 O'
_chemical_formula_sum 'C43 H46 Br4 Cd3 N4 O15'
_chemical_formula_weight 1515.68
_space_group_crystal_system monoclinic
_space_group_IT_number 14
_space_group_name_Hall '-P 2ybc'
_space_group_name_H-M_alt 'P 1 21/c 1'
_atom_sites_solution_hydrogens geom
_atom_sites_solution_primary direct
_atom_sites_solution_secondary difmap
_audit_creation_date 2015-11-25
_audit_creation_method
;
Olex2 1.2
(compiled 2015.09.30 svn.r3233 for OlexSys, GUI svn.r5103)
;
_audit_update_record
;
2015-12-21 deposited with the CCDC.
2016-05-11 downloaded from the CCDC.
;
_cell_angle_alpha 90.00
_cell_angle_beta 116.57(2)
_cell_angle_gamma 90.00
_cell_formula_units_Z 4
_cell_length_a 16.133(3)
_cell_length_b 15.107(3)
_cell_length_c 24.295(9)
_cell_measurement_temperature 293(2)
_cell_volume 5296(3)
_computing_molecular_graphics 'Olex2 (Dolomanov et al., 2009)'
_computing_publication_material 'Olex2 (Dolomanov et al., 2009)'
_computing_structure_refinement 'XL (Sheldrick, 2008)'
_computing_structure_solution 'ShelXS-1997 (Sheldrick, 2008)'
_diffrn_ambient_temperature 293(2)
_diffrn_measured_fraction_theta_full 0.999
_diffrn_measured_fraction_theta_max 0.999
_diffrn_measurement_device_type 'Bruker P4'
_diffrn_measurement_method '\w scans'
_diffrn_radiation_monochromator graphite
_diffrn_radiation_type MoK\a
_diffrn_radiation_wavelength 0.71073
_diffrn_reflns_av_R_equivalents 0.0000
_diffrn_reflns_av_unetI/netI 0.0478
_diffrn_reflns_limit_h_max 18
_diffrn_reflns_limit_h_min -19
_diffrn_reflns_limit_k_max 0
_diffrn_reflns_limit_k_min -17
_diffrn_reflns_limit_l_max 17
_diffrn_reflns_limit_l_min -28
_diffrn_reflns_number 9321
_diffrn_reflns_theta_full 25.01
_diffrn_reflns_theta_max 25.01
_diffrn_reflns_theta_min 2.85
_diffrn_source 'fine-focus sealed tube'
_exptl_absorpt_coefficient_mu 4.277
_exptl_absorpt_correction_type none
_exptl_crystal_colour 'clear yellowish yellow'
_exptl_crystal_colour_lustre clear
_exptl_crystal_colour_modifier yellowish
_exptl_crystal_colour_primary yellow
_exptl_crystal_density_diffrn 1.901
_exptl_crystal_density_method 'not measured'
_exptl_crystal_description cube
_exptl_crystal_F_000 2944
_exptl_crystal_size_max 0.2
_exptl_crystal_size_mid 0.2
_exptl_crystal_size_min 0.2
_refine_diff_density_max 1.072
_refine_diff_density_min -0.734
_refine_diff_density_rms 0.110
_refine_ls_extinction_method none
_refine_ls_goodness_of_fit_ref 1.037
_refine_ls_hydrogen_treatment constr
_refine_ls_matrix_type full
_refine_ls_number_parameters 641
_refine_ls_number_reflns 9321
_refine_ls_number_restraints 0
_refine_ls_restrained_S_all 1.037
_refine_ls_R_factor_all 0.0478
_refine_ls_R_factor_gt 0.0348
_refine_ls_shift/su_max 0.002
_refine_ls_shift/su_mean 0.000
_refine_ls_structure_factor_coef Fsqd
_refine_ls_weighting_details 'calc w=1/[\s^2^(Fo^2^)+(0.0326P)^2^+5.1856P] where P=(Fo^2^+2Fc^2^)/3'
_refine_ls_weighting_scheme calc
_refine_ls_wR_factor_gt 0.0760
_refine_ls_wR_factor_ref 0.0805
_reflns_number_gt 7581
_reflns_number_total 9321
_reflns_threshold_expression >2sigma(I)
_cod_data_source_file c6dt00380j2.cif
_cod_data_source_block cdde_sq_d
_cod_original_cell_volume 5296(2)
_cod_database_code 7702067
_olex2_refinement_description
;
1. Fixed Uiso
 At 1.2 times of:
  All C(H) groups, All C(H,H) groups
 At 1.5 times of:
  All C(H,H,H) groups, All O(H) groups
2. Others
 Fixed Sof: Br7(0.5) Br1(0.5)
3.a Ternary CH refined with riding coordinates:
 C10(H10), C29(H29)
3.b Secondary CH2 refined with riding coordinates:
 C28(H28a,H28b), C9(H9a,H9b), C11(H11a,H11b), C30(H30a,H30b)
3.c Aromatic/amide H refined with riding coordinates:
 C16(H16), C35(H35), C23(H23), C25(H25), C6(H6), C8(H8a), C27(H27), C4(H4),
 C14(H14), C12(H12), C31(H31), C33(H33)
3.d Idealised Me refined as rotating group:
 C40(H40a,H40b,H40c), C38(H38a,H38b,H38c), C42(H42a,H42b,H42c), C20(H20a,H20b,
 H20c), C19(H19a,H19b,H19c), C1(H1a,H1b,H1c), C43(Ha,Hb,Hc)
3.e Idealised tetrahedral OH refined as rotating group:
 O3(H3), O8(H8), O15(H)
;
_olex2_submission_special_instructions 'No special instructions were received'

loop_
_space_group_symop_id
_space_group_symop_operation_xyz
1 'x, y, z'
2 '-x, y+1/2, -z+1/2'
3 '-x, -y, -z'
4 'x, -y-1/2, z-1/2'

loop_
_atom_site_label
_atom_site_type_symbol
_atom_site_fract_x
_atom_site_fract_y
_atom_site_fract_z
_atom_site_U_iso_or_equiv
_atom_site_adp_type
_atom_site_occupancy
_atom_site_calc_flag
_atom_site_refinement_flags_posn
Cd1 Cd -0.77050(2) -0.51223(2) -0.795754(14) 0.01523(9) Uani 1 d .
Cd2 Cd -0.54040(2) -0.57163(2) -0.770337(16) 0.02050(9) Uani 1 d .
Cd3 Cd -0.99977(2) -0.45020(2) -0.817955(16) 0.02279(9) Uani 1 d .
Br3 Br -0.85145(4) -0.15876(3) -1.02155(2) 0.03333(14) Uani 1 d .
Br2 Br -0.55394(4) -0.32611(4) -0.49259(2) 0.03741(14) Uani 1 d .
Br4 Br -0.73722(4) -0.63098(4) -0.48913(2) 0.04174(15) Uani 1 d .
Br7 Br -0.8843(5) -0.9624(6) -0.9243(3) 0.0308(10) Uani 0.50 d .
O10 O -0.7217(2) -0.6170(2) -0.70017(13) 0.0201(7) Uani 1 d .
O2 O -0.6898(2) -0.62003(19) -0.81489(13) 0.0188(7) Uani 1 d .
O4 O -0.6182(2) -0.48005(19) -0.73644(13) 0.0189(7) Uani 1 d .
O6 O -0.7760(2) -0.4562(2) -0.89628(14) 0.0277(8) Uani 1 d .
O7 O -0.8942(2) -0.42661(19) -0.85311(13) 0.0191(7) Uani 1 d .
O5 O -0.7338(2) -0.3668(2) -0.73111(14) 0.0219(7) Uani 1 d .
O3 O -0.4233(3) -0.7623(2) -0.63849(17) 0.0364(9) Uani 1 d .
H3 H -0.4425 -0.8116 -0.6524 0.055 Uiso 1 calc GR
O9 O -0.8667(2) -0.5168(2) -0.75080(14) 0.0222(7) Uani 1 d .
O1 O -0.8689(2) -0.6227(2) -0.87721(14) 0.0250(8) Uani 1 d .
O12 O -0.5301(3) -0.4446(3) -0.82555(18) 0.0474(11) Uani 1 d .
O14 O -1.1566(3) -0.4860(3) -0.8915(2) 0.0744(16) Uani 1 d .
O11 O -0.4100(4) -0.5358(3) -0.7865(3) 0.0859(18) Uani 1 d .
O8 O -0.9800(3) -0.2384(3) -0.7270(3) 0.0735(15) Uani 1 d .
H8 H -0.9794 -0.1899 -0.7117 0.110 Uiso 1 calc GR
O13 O -1.0643(3) -0.5890(2) -0.8399(2) 0.0579(13) Uani 1 d .
N2 N -0.4392(2) -0.5744(2) -0.66774(18) 0.0223(9) Uani 1 d .
N3 N -1.0316(3) -0.3047(2) -0.84688(19) 0.0261(9) Uani 1 d .
N1 N -0.5176(3) -0.7215(2) -0.76859(17) 0.0225(9) Uani 1 d .
N4 N -1.0128(3) -0.4169(3) -0.7323(2) 0.0379(11) Uani 1 d .
C40 C -0.3968(8) -0.4119(5) -0.8438(6) 0.165(6) Uani 1 d .
H40A H -0.4148 -0.3510 -0.8457 0.248 Uiso 1 calc GR
H40B H -0.4083 -0.4316 -0.8842 0.248 Uiso 1 calc GR
H40C H -0.3320 -0.4177 -0.8164 0.248 Uiso 1 calc GR
C24 C -0.8671(3) -0.2414(3) -0.9683(2) 0.0217(11) Uani 1 d .
C21 C -0.8889(3) -0.3659(3) -0.8895(2) 0.0176(10) Uani 1 d .
C16 C -0.6476(3) -0.3521(3) -0.6212(2) 0.0208(10) Uani 1 d .
H16 H -0.6901 -0.3124 -0.6191 0.025 Uiso 1 calc R
C35 C -0.7264(3) -0.6146(3) -0.6022(2) 0.0229(11) Uani 1 d .
H35 H -0.6727 -0.6484 -0.5833 0.027 Uiso 1 calc R
C10 C -0.3735(3) -0.7259(3) -0.6690(2) 0.0293(12) Uani 1 d .
H10 H -0.3128 -0.7549 -0.6515 0.035 Uiso 1 calc R
C23 C -0.8157(3) -0.3192(3) -0.9545(2) 0.0234(11) Uani 1 d .
H23 H -0.7747 -0.3303 -0.9710 0.028 Uiso 1 calc R
C3 C -0.8255(3) -0.7024(3) -0.8705(2) 0.0192(10) Uani 1 d .
C15 C -0.5695(3) -0.3773(3) -0.5682(2) 0.0261(11) Uani 1 d .
C32 C -0.8856(3) -0.5081(3) -0.6577(2) 0.0222(11) Uani 1 d .
C38 C -0.6455(3) -0.6774(3) -0.6747(2) 0.0233(11) Uani 1 d .
H38A H -0.6289 -0.6958 -0.7063 0.035 Uiso 1 calc GR
H38B H -0.6630 -0.7281 -0.6585 0.035 Uiso 1 calc GR
H38C H -0.5935 -0.6487 -0.6423 0.035 Uiso 1 calc GR
C42 C -1.2189(4) -0.6307(4) -0.9031(3) 0.0542(18) Uani 1 d .
H42A H -1.1955 -0.6858 -0.9102 0.081 Uiso 1 calc GR
H42B H -1.2664 -0.6088 -0.9412 0.081 Uiso 1 calc GR
H42C H -1.2442 -0.6400 -0.8745 0.081 Uiso 1 calc GR
C25 C -0.9279(3) -0.2239(3) -0.9440(2) 0.0235(11) Uani 1 d .
H25 H -0.9612 -0.1712 -0.9537 0.028 Uiso 1 calc R
C6 C -0.7242(4) -0.8571(3) -0.8501(2) 0.0251(11) Uani 1 d .
H6 H -0.6910 -0.9095 -0.8434 0.030 Uiso 1 calc R
C26 C -0.9398(3) -0.2855(3) -0.9045(2) 0.0189(10) Uani 1 d .
C13 C -0.5184(3) -0.4715(3) -0.6274(2) 0.0202(10) Uani 1 d .
C17 C -0.6603(3) -0.3867(3) -0.6762(2) 0.0175(10) Uani 1 d .
C2 C -0.7267(3) -0.6976(3) -0.83580(19) 0.0172(10) Uani 1 d .
C41 C -1.1417(4) -0.5648(4) -0.8770(3) 0.0373(14) Uani 1 d .
C37 C -0.8400(3) -0.5366(3) -0.6927(2) 0.0189(10) Uani 1 d .
C20 C -0.7360(4) -0.4912(4) -0.9335(2) 0.0396(14) Uani 1 d .
H20A H -0.6872 -0.4528 -0.9313 0.059 Uiso 1 calc GR
H20B H -0.7827 -0.4953 -0.9754 0.059 Uiso 1 calc GR
H20C H -0.7112 -0.5490 -0.9188 0.059 Uiso 1 calc GR
C8 C -0.5770(3) -0.7844(3) -0.7926(2) 0.0237(11) Uani 1 d .
H8A H -0.5528 -0.8412 -0.7883 0.028 Uiso 1 calc R
C34 C -0.7750(3) -0.5878(3) -0.5696(2) 0.0258(11) Uani 1 d .
C27 C -1.0046(3) -0.2603(3) -0.8806(2) 0.0246(11) Uani 1 d .
H27 H -1.0299 -0.2039 -0.8914 0.030 Uiso 1 calc R
C18 C -0.5980(3) -0.4484(3) -0.6817(2) 0.0160(10) Uani 1 d .
C4 C -0.8704(3) -0.7805(3) -0.8948(2) 0.0233(11) Uani 1 d .
H4 H -0.9343 -0.7814 -0.9185 0.028 Uiso 1 calc R
C36 C -0.7597(3) -0.5900(3) -0.6627(2) 0.0180(10) Uani 1 d .
C5 C -0.8194(4) -0.8581(3) -0.8837(2) 0.0261(11) Uani 1 d .
C28 C -1.0975(4) -0.2605(3) -0.8292(3) 0.0367(14) Uani 1 d .
H28A H -1.1583 -0.2863 -0.8527 0.044 Uiso 1 calc R
H28B H -1.1014 -0.1985 -0.8405 0.044 Uiso 1 calc R
C14 C -0.5066(3) -0.4350(3) -0.5707(2) 0.0266(11) Uani 1 d .
H14 H -0.4551 -0.4507 -0.5346 0.032 Uiso 1 calc R
C12 C -0.4452(3) -0.5311(3) -0.6249(2) 0.0239(11) Uani 1 d .
H12 H -0.3958 -0.5383 -0.5861 0.029 Uiso 1 calc R
C22 C -0.8268(3) -0.3799(3) -0.9156(2) 0.0204(10) Uani 1 d .
C29 C -1.0736(4) -0.2663(4) -0.7625(3) 0.0437(15) Uani 1 d .
H29 H -1.1133 -0.2240 -0.7548 0.052 Uiso 1 calc R
C19 C -0.8023(3) -0.3075(3) -0.7287(2) 0.0325(13) Uani 1 d .
H19A H -0.8503 -0.2975 -0.7696 0.049 Uiso 1 calc GR
H19B H -0.7735 -0.2521 -0.7110 0.049 Uiso 1 calc GR
H19C H -0.8286 -0.3333 -0.7040 0.049 Uiso 1 calc GR
C9 C -0.4199(3) -0.7474(3) -0.7371(2) 0.0291(12) Uani 1 d .
H9A H -0.3866 -0.7175 -0.7566 0.035 Uiso 1 calc R
H9B H -0.4152 -0.8106 -0.7423 0.035 Uiso 1 calc R
C7 C -0.6771(3) -0.7772(3) -0.8257(2) 0.0185(10) Uani 1 d .
C31 C -0.9647(3) -0.4486(3) -0.6786(2) 0.0285(12) Uani 1 d .
H31 H -0.9828 -0.4314 -0.6489 0.034 Uiso 1 calc R
C11 C -0.3559(3) -0.6283(3) -0.6515(2) 0.0279(12) Uani 1 d .
H11A H -0.3176 -0.6242 -0.6075 0.033 Uiso 1 calc R
H11B H -0.3210 -0.6032 -0.6715 0.033 Uiso 1 calc R
C39 C -0.4535(6) -0.4688(4) -0.8201(4) 0.072(3) Uani 1 d .
C30 C -1.0865(5) -0.3534(4) -0.7396(3) 0.0543(18) Uani 1 d .
H30A H -1.0873 -0.3455 -0.7003 0.065 Uiso 1 calc R
H30B H -1.1460 -0.3777 -0.7682 0.065 Uiso 1 calc R
C33 C -0.8509(3) -0.5367(3) -0.5958(2) 0.0243(11) Uani 1 d .
H33 H -0.8814 -0.5197 -0.5728 0.029 Uiso 1 calc R
C1 C -0.9601(3) -0.6142(3) -0.9266(2) 0.0374(14) Uani 1 d .
H1A H -1.0025 -0.6493 -0.9179 0.056 Uiso 1 calc GR
H1B H -0.9603 -0.6342 -0.9641 0.056 Uiso 1 calc GR
H1C H -0.9789 -0.5532 -0.9308 0.056 Uiso 1 calc GR
O15 O -0.2541(5) -0.5950(5) -0.7833(3) 0.113(2) Uani 1 d .
H H -0.3003 -0.5806 -0.7796 0.169 Uiso 1 calc GR
C43 C -0.1735(6) -0.5832(5) -0.7258(4) 0.085(3) Uani 1 d .
HA H -0.1771 -0.6216 -0.6955 0.127 Uiso 1 calc GR
HB H -0.1701 -0.5228 -0.7127 0.127 Uiso 1 calc GR
HC H -0.1191 -0.5973 -0.7307 0.127 Uiso 1 calc GR
Br1 Br -0.8799(5) -0.9682(6) -0.9140(3) 0.0470(15) Uani 0.50 d .

loop_
_atom_site_aniso_label
_atom_site_aniso_U_11
_atom_site_aniso_U_22
_atom_site_aniso_U_33
_atom_site_aniso_U_23
_atom_site_aniso_U_13
_atom_site_aniso_U_12
Cd1 0.01509(16) 0.01520(17) 0.01462(17) -0.00030(13) 0.00593(14) 0.00224(14)
Cd2 0.01816(18) 0.01868(18) 0.0258(2) 0.00259(15) 0.01089(15) 0.00197(15)
Cd3 0.01986(18) 0.02027(19) 0.0296(2) 0.00412(15) 0.01234(16) 0.00385(15)
Br3 0.0442(3) 0.0271(3) 0.0289(3) 0.0098(2) 0.0165(3) -0.0002(2)
Br2 0.0470(3) 0.0375(3) 0.0213(3) -0.0059(2) 0.0096(2) 0.0067(3)
Br4 0.0399(3) 0.0678(4) 0.0189(3) 0.0044(3) 0.0143(2) -0.0012(3)
Br7 0.0377(18) 0.0193(12) 0.0320(9) -0.0066(8) 0.0126(10) -0.0094(12)
O10 0.0199(16) 0.0250(17) 0.0186(17) 0.0053(14) 0.0114(14) 0.0036(14)
O2 0.0176(16) 0.0181(16) 0.0191(17) -0.0012(14) 0.0068(14) 0.0012(14)
O4 0.0178(16) 0.0204(16) 0.0184(17) -0.0015(14) 0.0081(14) -0.0006(14)
O6 0.036(2) 0.0296(19) 0.0240(19) 0.0081(15) 0.0195(17) 0.0154(16)
O7 0.0215(17) 0.0173(16) 0.0180(17) 0.0050(14) 0.0084(14) 0.0037(14)
O5 0.0152(16) 0.0225(17) 0.0227(18) -0.0037(14) 0.0039(14) 0.0059(14)
O3 0.040(2) 0.034(2) 0.033(2) 0.0019(18) 0.0148(18) -0.0006(19)
O9 0.0236(17) 0.0250(17) 0.0215(18) 0.0059(14) 0.0133(15) 0.0065(15)
O1 0.0189(17) 0.0264(18) 0.0211(18) -0.0071(15) 0.0011(14) 0.0032(15)
O12 0.059(3) 0.046(2) 0.050(3) 0.010(2) 0.036(2) -0.001(2)
O14 0.077(3) 0.043(3) 0.058(3) 0.011(2) -0.011(3) -0.026(3)
O11 0.103(4) 0.060(3) 0.146(5) 0.041(3) 0.101(4) 0.024(3)
O8 0.043(3) 0.065(3) 0.102(4) -0.041(3) 0.023(3) 0.007(2)
O13 0.038(3) 0.031(2) 0.099(4) 0.006(2) 0.026(3) -0.007(2)
N2 0.0140(19) 0.023(2) 0.025(2) -0.0037(18) 0.0042(17) 0.0023(17)
N3 0.024(2) 0.018(2) 0.039(3) 0.0079(19) 0.016(2) 0.0097(18)
N1 0.020(2) 0.024(2) 0.022(2) -0.0034(18) 0.0074(18) 0.0057(18)
N4 0.042(3) 0.040(3) 0.042(3) 0.010(2) 0.028(2) 0.018(2)
C40 0.253(14) 0.075(6) 0.320(17) 0.090(8) 0.265(14) 0.058(8)
C24 0.027(3) 0.016(2) 0.017(2) 0.002(2) 0.005(2) -0.003(2)
C21 0.016(2) 0.018(2) 0.014(2) -0.0021(19) 0.0032(19) 0.000(2)
C16 0.020(2) 0.018(2) 0.025(3) -0.004(2) 0.009(2) 0.003(2)
C35 0.017(2) 0.026(3) 0.023(3) -0.001(2) 0.007(2) -0.003(2)
C10 0.025(3) 0.028(3) 0.032(3) 0.005(2) 0.010(2) 0.007(2)
C23 0.019(2) 0.031(3) 0.016(2) -0.002(2) 0.005(2) -0.001(2)
C3 0.022(2) 0.017(2) 0.020(2) -0.002(2) 0.011(2) 0.002(2)
C15 0.032(3) 0.026(3) 0.020(3) -0.006(2) 0.012(2) -0.006(2)
C32 0.026(3) 0.016(2) 0.029(3) 0.001(2) 0.016(2) -0.002(2)
C38 0.022(2) 0.028(3) 0.020(3) 0.004(2) 0.010(2) 0.010(2)
C42 0.069(5) 0.050(4) 0.047(4) -0.014(3) 0.029(4) -0.028(4)
C25 0.026(3) 0.013(2) 0.021(3) -0.001(2) 0.002(2) -0.001(2)
C6 0.040(3) 0.017(2) 0.026(3) -0.001(2) 0.021(2) 0.006(2)
C26 0.021(2) 0.015(2) 0.016(2) -0.0025(19) 0.004(2) 0.002(2)
C13 0.017(2) 0.015(2) 0.025(3) -0.002(2) 0.007(2) -0.005(2)
C17 0.016(2) 0.012(2) 0.024(3) 0.001(2) 0.009(2) -0.0006(19)
C2 0.024(2) 0.018(2) 0.013(2) -0.0032(19) 0.011(2) -0.002(2)
C41 0.052(4) 0.034(3) 0.032(3) -0.013(3) 0.024(3) -0.018(3)
C37 0.025(3) 0.013(2) 0.024(3) -0.002(2) 0.015(2) -0.005(2)
C20 0.053(4) 0.042(3) 0.033(3) 0.012(3) 0.028(3) 0.023(3)
C8 0.033(3) 0.021(3) 0.020(3) 0.001(2) 0.014(2) 0.010(2)
C34 0.032(3) 0.033(3) 0.012(2) -0.003(2) 0.009(2) -0.004(2)
C27 0.025(3) 0.016(2) 0.028(3) 0.004(2) 0.007(2) 0.005(2)
C18 0.015(2) 0.014(2) 0.018(2) 0.0012(19) 0.0057(19) -0.0032(19)
C4 0.021(2) 0.024(3) 0.023(3) -0.006(2) 0.008(2) -0.001(2)
C36 0.018(2) 0.020(2) 0.016(2) 0.000(2) 0.008(2) -0.002(2)
C5 0.035(3) 0.025(3) 0.022(3) -0.009(2) 0.016(2) -0.006(2)
C28 0.035(3) 0.028(3) 0.056(4) 0.010(3) 0.029(3) 0.015(3)
C14 0.024(3) 0.023(3) 0.027(3) 0.002(2) 0.005(2) 0.002(2)
C12 0.016(2) 0.021(3) 0.023(3) 0.002(2) -0.001(2) -0.003(2)
C22 0.021(2) 0.018(2) 0.016(2) 0.003(2) 0.002(2) 0.002(2)
C29 0.041(3) 0.047(4) 0.053(4) -0.003(3) 0.029(3) 0.019(3)
C19 0.026(3) 0.032(3) 0.027(3) -0.007(2) 0.001(2) 0.014(2)
C9 0.025(3) 0.027(3) 0.038(3) 0.000(2) 0.016(2) 0.011(2)
C7 0.025(3) 0.016(2) 0.018(2) -0.0004(19) 0.012(2) 0.004(2)
C31 0.035(3) 0.026(3) 0.035(3) 0.000(2) 0.025(3) 0.004(2)
C11 0.013(2) 0.027(3) 0.036(3) 0.000(2) 0.004(2) 0.004(2)
C39 0.116(7) 0.034(4) 0.122(7) 0.026(4) 0.103(6) 0.022(4)
C30 0.059(4) 0.062(4) 0.064(4) 0.026(4) 0.047(4) 0.035(4)
C33 0.031(3) 0.026(3) 0.023(3) -0.008(2) 0.019(2) -0.009(2)
C1 0.027(3) 0.036(3) 0.035(3) -0.012(3) 0.001(2) 0.006(3)
O15 0.136(6) 0.131(5) 0.079(4) 0.013(4) 0.055(4) 0.063(5)
C43 0.090(6) 0.091(6) 0.084(6) -0.032(5) 0.049(6) -0.022(5)
Br1 0.054(3) 0.025(2) 0.088(4) -0.023(3) 0.055(3) -0.0160(19)

loop_
_atom_type_symbol
_atom_type_description
_atom_type_scat_dispersion_real
_atom_type_scat_dispersion_imag
_atom_type_scat_source
C C 0.0033 0.0016 'International Tables Vol C Tables 4.2.6.8 and 6.1.1.4'
H H 0.0000 0.0000 'International Tables Vol C Tables 4.2.6.8 and 6.1.1.4'
Br Br -0.2901 2.4595 'International Tables Vol C Tables 4.2.6.8 and 6.1.1.4'
Cd Cd -0.8075 1.2024 'International Tables Vol C Tables 4.2.6.8 and 6.1.1.4'
N N 0.0061 0.0033 'International Tables Vol C Tables 4.2.6.8 and 6.1.1.4'
O O 0.0106 0.0060 'International Tables Vol C Tables 4.2.6.8 and 6.1.1.4'

loop_
_geom_angle_atom_site_label_1
_geom_angle_atom_site_label_2
_geom_angle_atom_site_label_3
_geom_angle
O2 Cd1 O10 76.99(10)
O2 Cd1 O4 74.10(10)
O2 Cd1 O6 79.55(10)
O2 Cd1 O7 135.78(11)
O2 Cd1 O5 137.24(10)
O2 Cd1 O9 131.29(11)
O2 Cd1 O1 65.27(10)
O4 Cd1 O10 75.93(10)
O4 Cd1 O6 95.77(11)
O4 Cd1 O5 63.22(10)
O4 Cd1 O1 139.23(10)
O6 Cd1 O10 156.45(9)
O6 Cd1 O5 101.43(10)
O7 Cd1 O10 136.34(10)
O7 Cd1 O4 132.33(11)
O7 Cd1 O6 64.95(10)
O7 Cd1 O5 77.84(10)
O7 Cd1 O9 73.02(11)
O7 Cd1 O1 79.82(10)
O5 Cd1 O10 94.45(10)
O9 Cd1 O10 63.47(10)
O9 Cd1 O4 118.69(11)
O9 Cd1 O6 137.33(11)
O9 Cd1 O5 75.82(10)
O9 Cd1 O1 91.81(11)
O1 Cd1 O10 97.43(10)
O1 Cd1 O6 74.28(11)
O1 Cd1 O5 156.81(10)
O2 Cd2 O12 108.40(13)
O2 Cd2 O11 145.52(17)
O2 Cd2 N2 126.83(12)
O2 Cd2 N1 79.55(12)
O2 Cd2 C39 128.4(2)
O4 Cd2 O2 74.16(10)
O4 Cd2 O12 84.38(13)
O4 Cd2 O11 126.93(14)
O4 Cd2 N2 81.71(12)
O4 Cd2 N1 135.24(12)
O4 Cd2 C39 107.10(16)
O12 Cd2 C39 27.16(17)
O11 Cd2 O12 55.51(15)
O11 Cd2 C39 28.46(19)
N2 Cd2 O12 115.56(14)
N2 Cd2 O11 86.07(18)
N2 Cd2 N1 86.06(13)
N2 Cd2 C39 103.7(2)
N1 Cd2 O12 138.87(14)
N1 Cd2 O11 94.67(15)
N1 Cd2 C39 117.63(17)
O7 Cd3 O9 73.12(11)
O7 Cd3 O14 118.33(15)
O7 Cd3 O13 113.47(14)
O7 Cd3 N3 80.54(12)
O7 Cd3 C41 120.24(14)
O9 Cd3 O14 140.62(13)
O9 Cd3 O13 86.94(14)
O9 Cd3 N3 130.91(13)
O9 Cd3 C41 113.60(16)
O14 Cd3 C41 27.06(16)
O13 Cd3 O14 53.69(15)
O13 Cd3 C41 26.67(15)
N3 Cd3 O14 88.36(15)
N3 Cd3 O13 142.00(15)
N3 Cd3 C41 115.42(17)
N4 Cd3 O7 135.95(15)
N4 Cd3 O9 83.31(14)
N4 Cd3 O14 103.61(18)
N4 Cd3 O13 101.52(17)
N4 Cd3 N3 88.18(15)
N4 Cd3 C41 103.11(17)
C38 O10 Cd1 128.8(2)
C36 O10 Cd1 111.3(2)
C36 O10 C38 117.2(3)
Cd1 O2 Cd2 104.81(12)
C2 O2 Cd1 121.4(3)
C2 O2 Cd2 132.3(3)
Cd2 O4 Cd1 104.89(12)
C18 O4 Cd1 115.3(3)
C18 O4 Cd2 132.0(3)
C20 O6 Cd1 130.7(3)
C22 O6 Cd1 111.5(3)
C22 O6 C20 117.8(4)
Cd3 O7 Cd1 106.56(12)
C21 O7 Cd1 120.9(3)
C21 O7 Cd3 131.3(3)
C17 O5 Cd1 105.5(2)
C17 O5 C19 116.3(3)
C19 O5 Cd1 125.1(3)
C10 O3 H3 109.5
Cd1 O9 Cd3 105.78(12)
C37 O9 Cd1 124.1(3)
C37 O9 Cd3 128.6(3)
C3 O1 Cd1 112.3(2)
C3 O1 C1 117.4(4)
C1 O1 Cd1 130.3(3)
C39 O12 Cd2 91.1(4)
C41 O14 Cd3 89.9(4)
C39 O11 Cd2 90.6(4)
C29 O8 H8 109.5
C41 O13 Cd3 96.1(3)
C12 N2 Cd2 127.2(3)
C12 N2 C11 117.6(4)
C11 N2 Cd2 115.1(3)
C27 N3 Cd3 127.3(3)
C27 N3 C28 116.6(4)
C28 N3 Cd3 115.9(3)
C8 N1 Cd2 129.7(3)
C8 N1 C9 116.7(4)
C9 N1 Cd2 113.6(3)
C31 N4 Cd3 126.8(3)
C31 N4 C30 117.2(5)
C30 N4 Cd3 116.1(4)
H40A C40 H40B 109.5
H40A C40 H40C 109.5
H40B C40 H40C 109.5
C39 C40 H40A 109.5
C39 C40 H40B 109.5
C39 C40 H40C 109.5
C23 C24 Br3 118.4(4)
C25 C24 Br3 120.2(3)
C25 C24 C23 121.3(4)
O7 C21 C26 124.9(4)
O7 C21 C22 118.1(4)
C26 C21 C22 117.0(4)
C15 C16 H16 120.7
C17 C16 H16 120.7
C17 C16 C15 118.7(4)
C34 C35 H35 120.7
C36 C35 H35 120.7
C36 C35 C34 118.5(4)
O3 C10 H10 106.7
O3 C10 C9 111.6(4)
O3 C10 C11 107.8(4)
C9 C10 H10 106.7
C9 C10 C11 116.8(4)
C11 C10 H10 106.7
C24 C23 H23 120.7
C22 C23 C24 118.7(4)
C22 C23 H23 120.7
O1 C3 C2 113.6(4)
O1 C3 C4 124.3(4)
C4 C3 C2 122.1(4)
C16 C15 Br2 117.1(4)
C14 C15 Br2 121.7(4)
C14 C15 C16 121.2(4)
C37 C32 C31 125.9(4)
C33 C32 C37 118.7(4)
C33 C32 C31 115.3(4)
O10 C38 H38A 109.5
O10 C38 H38B 109.5
O10 C38 H38C 109.5
H38A C38 H38B 109.5
H38A C38 H38C 109.5
H38B C38 H38C 109.5
H42A C42 H42B 109.5
H42A C42 H42C 109.5
H42B C42 H42C 109.5
C41 C42 H42A 109.5
C41 C42 H42B 109.5
C41 C42 H42C 109.5
C24 C25 H25 119.8
C24 C25 C26 120.3(4)
C26 C25 H25 119.8
C5 C6 H6 119.7
C5 C6 C7 120.5(4)
C7 C6 H6 119.7
C21 C26 C27 123.9(4)
C25 C26 C21 120.0(4)
C25 C26 C27 116.1(4)
C18 C13 C14 118.8(4)
C18 C13 C12 124.8(4)
C14 C13 C12 116.4(4)
O5 C17 C18 113.3(4)
C16 C17 O5 124.0(4)
C16 C17 C18 122.8(4)
O2 C2 C3 117.8(4)
O2 C2 C7 125.0(4)
C7 C2 C3 117.1(4)
O14 C41 Cd3 63.0(3)
O14 C41 C42 120.1(6)
O13 C41 Cd3 57.3(3)
O13 C41 O14 120.2(5)
O13 C41 C42 119.7(5)
C42 C41 Cd3 174.0(4)
O9 C37 C32 124.6(4)
O9 C37 C36 117.8(4)
C32 C37 C36 117.6(4)
O6 C20 H20A 109.5
O6 C20 H20B 109.5
O6 C20 H20C 109.5
H20A C20 H20B 109.5
H20A C20 H20C 109.5
H20B C20 H20C 109.5
N1 C8 H8A 116.0
N1 C8 C7 127.9(4)
C7 C8 H8A 116.0
C35 C34 Br4 118.9(4)
C33 C34 Br4 119.6(4)
C33 C34 C35 121.4(4)
N3 C27 C26 129.1(4)
N3 C27 H27 115.5
C26 C27 H27 115.5
O4 C18 C13 124.5(4)
O4 C18 C17 118.1(4)
C13 C18 C17 117.5(4)
C3 C4 H4 120.3
C3 C4 C5 119.4(4)
C5 C4 H4 120.3
O10 C36 C35 123.7(4)
O10 C36 C37 113.9(4)
C35 C36 C37 122.4(4)
C6 C5 Br7 121.7(4)
C6 C5 C4 120.7(4)
C6 C5 Br1 118.9(4)
C4 C5 Br7 117.2(4)
C4 C5 Br1 120.4(4)
Br1 C5 Br7 7.3(4)
N3 C28 H28A 108.5
N3 C28 H28B 108.5
N3 C28 C29 114.9(4)
H28A C28 H28B 107.5
C29 C28 H28A 108.5
C29 C28 H28B 108.5
C15 C14 C13 121.1(4)
C15 C14 H14 119.5
C13 C14 H14 119.5
N2 C12 C13 129.7(4)
N2 C12 H12 115.2
C13 C12 H12 115.2
O6 C22 C21 114.0(4)
O6 C22 C23 123.3(4)
C23 C22 C21 122.6(4)
O8 C29 C28 109.2(5)
O8 C29 H29 107.2
O8 C29 C30 108.9(5)
C28 C29 H29 107.2
C30 C29 C28 116.7(5)
C30 C29 H29 107.2
O5 C19 H19A 109.5
O5 C19 H19B 109.5
O5 C19 H19C 109.5
H19A C19 H19B 109.5
H19A C19 H19C 109.5
H19B C19 H19C 109.5
N1 C9 C10 113.8(4)
N1 C9 H9A 108.8
N1 C9 H9B 108.8
C10 C9 H9A 108.8
C10 C9 H9B 108.8
H9A C9 H9B 107.7
C6 C7 C8 115.3(4)
C2 C7 C6 120.2(4)
C2 C7 C8 124.5(4)
N4 C31 C32 128.8(5)
N4 C31 H31 115.6
C32 C31 H31 115.6
N2 C11 C10 115.4(4)
N2 C11 H11A 108.4
N2 C11 H11B 108.4
C10 C11 H11A 108.4
C10 C11 H11B 108.4
H11A C11 H11B 107.5
O12 C39 Cd2 61.7(3)
O12 C39 O11 122.3(6)
O12 C39 C40 121.7(6)
O11 C39 Cd2 60.9(3)
O11 C39 C40 115.3(7)
C40 C39 Cd2 175.5(7)
N4 C30 C29 112.5(5)
N4 C30 H30A 109.1
N4 C30 H30B 109.1
C29 C30 H30A 109.1
C29 C30 H30B 109.1
H30A C30 H30B 107.8
C32 C33 H33 119.3
C34 C33 C32 121.5(4)
C34 C33 H33 119.3
O1 C1 H1A 109.5
O1 C1 H1B 109.5
O1 C1 H1C 109.5
H1A C1 H1B 109.5
H1A C1 H1C 109.5
H1B C1 H1C 109.5
C43 O15 H 109.5
O15 C43 HA 109.5
O15 C43 HB 109.5
O15 C43 HC 109.5
HA C43 HB 109.5
HA C43 HC 109.5
HB C43 HC 109.5

loop_
_geom_bond_atom_site_label_1
_geom_bond_atom_site_label_2
_geom_bond_distance
Cd1 O10 2.623(3)
Cd1 O2 2.259(3)
Cd1 O4 2.277(3)
Cd1 O6 2.549(3)
Cd1 O7 2.260(3)
Cd1 O5 2.610(3)
Cd1 O9 2.263(3)
Cd1 O1 2.532(3)
Cd2 O2 2.277(3)
Cd2 O4 2.256(3)
Cd2 O12 2.389(4)
Cd2 O11 2.369(5)
Cd2 N2 2.289(4)
Cd2 N1 2.292(4)
Cd2 C39 2.712(6)
Cd3 O7 2.249(3)
Cd3 O9 2.269(3)
Cd3 O14 2.417(4)
Cd3 O13 2.295(4)
Cd3 N3 2.295(4)
Cd3 N4 2.240(4)
Cd3 C41 2.713(6)
Br3 C24 1.894(4)
Br2 C15 1.903(5)
Br4 C34 1.885(5)
Br7 C5 1.905(10)
O10 C38 1.430(5)
O10 C36 1.368(5)
O2 C2 1.309(5)
O4 C18 1.311(5)
O6 C20 1.426(6)
O6 C22 1.371(5)
O7 C21 1.303(5)
O5 C17 1.364(5)
O5 C19 1.444(5)
O3 H3 0.8200
O3 C10 1.425(6)
O9 C37 1.312(5)
O1 C3 1.366(5)
O1 C1 1.429(5)
O12 C39 1.238(8)
O14 C41 1.234(7)
O11 C39 1.292(8)
O8 H8 0.8200
O8 C29 1.427(7)
O13 C41 1.224(7)
N2 C12 1.270(6)
N2 C11 1.467(6)
N3 C27 1.276(6)
N3 C28 1.473(6)
N1 C8 1.289(6)
N1 C9 1.465(6)
N4 C31 1.276(6)
N4 C30 1.474(7)
C40 H40A 0.9600
C40 H40B 0.9600
C40 H40C 0.9600
C40 C39 1.543(9)
C24 C23 1.390(6)
C24 C25 1.377(7)
C21 C26 1.418(6)
C21 C22 1.421(6)
C16 H16 0.9300
C16 C15 1.393(6)
C16 C17 1.361(6)
C35 H35 0.9300
C35 C34 1.401(6)
C35 C36 1.371(6)
C10 H10 0.9800
C10 C9 1.516(7)
C10 C11 1.524(7)
C23 H23 0.9300
C23 C22 1.384(6)
C3 C2 1.433(6)
C3 C4 1.372(6)
C15 C14 1.359(7)
C32 C37 1.418(6)
C32 C31 1.454(7)
C32 C33 1.416(6)
C38 H38A 0.9600
C38 H38B 0.9600
C38 H38C 0.9600
C42 H42A 0.9600
C42 H42B 0.9600
C42 H42C 0.9600
C42 C41 1.496(7)
C25 H25 0.9300
C25 C26 1.411(6)
C6 H6 0.9300
C6 C5 1.379(7)
C6 C7 1.407(6)
C26 C27 1.456(6)
C13 C18 1.413(6)
C13 C14 1.415(7)
C13 C12 1.464(6)
C17 C18 1.420(6)
C2 C7 1.404(6)
C37 C36 1.421(6)
C20 H20A 0.9600
C20 H20B 0.9600
C20 H20C 0.9600
C8 H8A 0.9300
C8 C7 1.451(6)
C34 C33 1.343(7)
C27 H27 0.9300
C4 H4 0.9300
C4 C5 1.389(6)
C5 Br1 1.901(10)
C28 H28A 0.9700
C28 H28B 0.9700
C28 C29 1.490(8)
C14 H14 0.9300
C12 H12 0.9300
C29 H29 0.9800
C29 C30 1.479(8)
C19 H19A 0.9600
C19 H19B 0.9600
C19 H19C 0.9600
C9 H9A 0.9700
C9 H9B 0.9700
C31 H31 0.9300
C11 H11A 0.9700
C11 H11B 0.9700
C30 H30A 0.9700
C30 H30B 0.9700
C33 H33 0.9300
C1 H1A 0.9600
C1 H1B 0.9600
C1 H1C 0.9600
O15 H 0.8200
O15 C43 1.432(9)
C43 HA 0.9600
C43 HB 0.9600
C43 HC 0.9600

loop_
_geom_torsion_atom_site_label_1
_geom_torsion_atom_site_label_2
_geom_torsion_atom_site_label_3
_geom_torsion_atom_site_label_4
_geom_torsion
Cd1 O10 C36 C35 -160.2(4)
Cd1 O10 C36 C37 22.3(4)
Cd1 O2 C2 C3 26.2(5)
Cd1 O2 C2 C7 -152.2(3)
Cd1 O4 C18 C13 139.9(4)
Cd1 O4 C18 C17 -40.1(5)
Cd1 O6 C22 C21 -20.2(4)
Cd1 O6 C22 C23 156.6(3)
Cd1 O7 C21 C26 -149.1(3)
Cd1 O7 C21 C22 29.9(5)
Cd1 O5 C17 C16 -145.5(4)
Cd1 O5 C17 C18 33.9(4)
Cd1 O9 C37 C32 154.2(3)
Cd1 O9 C37 C36 -25.6(5)
Cd1 O1 C3 C2 -21.5(4)
Cd1 O1 C3 C4 159.3(4)
Cd2 O2 C2 C3 -170.0(3)
Cd2 O2 C2 C7 11.6(6)
Cd2 O4 C18 C13 -4.0(6)
Cd2 O4 C18 C17 176.0(3)
Cd2 O12 C39 O11 -7.0(8)
Cd2 O12 C39 C40 -176.7(9)
Cd2 O11 C39 O12 7.1(8)
Cd2 O11 C39 C40 177.3(7)
Cd2 N2 C12 C13 3.2(7)
Cd2 N2 C11 C10 -59.1(5)
Cd2 N1 C8 C7 -3.1(7)
Cd2 N1 C9 C10 64.9(5)
Cd3 O7 C21 C26 16.1(6)
Cd3 O7 C21 C22 -164.9(3)
Cd3 O9 C37 C32 -9.3(6)
Cd3 O9 C37 C36 170.9(3)
Cd3 O14 C41 O13 -3.8(6)
Cd3 O14 C41 C42 174.2(5)
Cd3 O13 C41 O14 4.0(6)
Cd3 O13 C41 C42 -174.0(4)
Cd3 N3 C27 C26 -7.0(7)
Cd3 N3 C28 C29 53.4(6)
Cd3 N4 C31 C32 5.3(8)
Cd3 N4 C30 C29 -60.8(6)
Br3 C24 C23 C22 180.0(3)
Br3 C24 C25 C26 179.8(3)
Br2 C15 C14 C13 -179.0(3)
Br4 C34 C33 C32 -175.4(3)
O10 Cd1 O2 Cd2 -89.75(12)
O10 Cd1 O2 C2 77.9(3)
O10 Cd1 O4 Cd2 91.23(12)
O10 Cd1 O4 C18 -61.8(3)
O10 Cd1 O6 C20 2.9(6)
O10 Cd1 O6 C22 -177.4(3)
O10 Cd1 O7 Cd3 -4.6(2)
O10 Cd1 O7 C21 163.8(3)
O10 Cd1 O5 C17 33.1(3)
O10 Cd1 O5 C19 -106.1(3)
O10 Cd1 O9 Cd3 -166.76(16)
O10 Cd1 O9 C37 26.5(3)
O10 Cd1 O1 C3 -47.3(3)
O10 Cd1 O1 C1 131.6(4)
O2 Cd1 O10 C38 24.2(3)
O2 Cd1 O10 C36 -175.3(3)
O2 Cd1 O4 Cd2 11.01(11)
O2 Cd1 O4 C18 -142.0(3)
O2 Cd1 O6 C20 -2.1(4)
O2 Cd1 O6 C22 177.7(3)
O2 Cd1 O7 Cd3 122.95(14)
O2 Cd1 O7 C21 -68.6(3)
O2 Cd1 O5 C17 -42.5(3)
O2 Cd1 O5 C19 178.3(3)
O2 Cd1 O9 Cd3 -127.39(13)
O2 Cd1 O9 C37 65.9(4)
O2 Cd1 O1 C3 24.6(3)
O2 Cd1 O1 C1 -156.4(4)
O2 Cd2 O4 Cd1 -10.92(11)
O2 Cd2 O4 C18 135.6(4)
O2 Cd2 O12 C39 -141.7(4)
O2 Cd2 O11 C39 67.3(5)
O2 Cd2 N2 C12 -65.9(4)
O2 Cd2 N2 C11 118.3(3)
O2 Cd2 N1 C8 6.9(4)
O2 Cd2 N1 C9 -175.7(3)
O2 Cd2 C39 O12 48.6(5)
O2 Cd2 C39 O11 -138.2(4)
O2 Cd2 C39 C40 -170(7)
O2 C2 C7 C6 179.5(4)
O2 C2 C7 C8 -2.8(7)
O4 Cd1 O10 C38 -52.4(3)
O4 Cd1 O10 C36 108.1(3)
O4 Cd1 O2 Cd2 -10.91(11)
O4 Cd1 O2 C2 156.7(3)
O4 Cd1 O6 C20 70.5(4)
O4 Cd1 O6 C22 -109.7(3)
O4 Cd1 O7 Cd3 -123.18(13)
O4 Cd1 O7 C21 45.3(3)
O4 Cd1 O5 C17 -38.7(2)
O4 Cd1 O5 C19 -177.9(4)
O4 Cd1 O9 Cd3 138.89(11)
O4 Cd1 O9 C37 -27.8(4)
O4 Cd1 O1 C3 29.7(3)
O4 Cd1 O1 C1 -151.3(4)
O4 Cd2 O2 Cd1 11.00(11)
O4 Cd2 O2 C2 -154.7(4)
O4 Cd2 O12 C39 147.1(5)
O4 Cd2 O11 C39 -52.1(5)
O4 Cd2 N2 C12 -2.9(4)
O4 Cd2 N2 C11 -178.7(3)
O4 Cd2 N1 C8 61.4(5)
O4 Cd2 N1 C9 -121.2(3)
O4 Cd2 C39 O12 -34.5(5)
O4 Cd2 C39 O11 138.7(4)
O4 Cd2 C39 C40 107(7)
O6 Cd1 O10 C38 19.2(5)
O6 Cd1 O10 C36 179.7(3)
O6 Cd1 O2 Cd2 88.23(13)
O6 Cd1 O2 C2 -104.1(3)
O6 Cd1 O4 Cd2 -66.38(12)
O6 Cd1 O4 C18 140.6(3)
O6 Cd1 O7 Cd3 162.82(16)
O6 Cd1 O7 C21 -28.7(3)
O6 Cd1 O5 C17 -129.4(3)
O6 Cd1 O5 C19 91.4(3)
O6 Cd1 O9 Cd3 -0.8(2)
O6 Cd1 O9 C37 -167.5(3)
O6 Cd1 O1 C3 110.2(3)
O6 Cd1 O1 C1 -70.9(4)
O7 Cd1 O10 C38 169.6(3)
O7 Cd1 O10 C36 -29.8(3)
O7 Cd1 O2 Cd2 124.43(14)
O7 Cd1 O2 C2 -67.9(3)
O7 Cd1 O4 Cd2 -127.46(13)
O7 Cd1 O4 C18 79.5(3)
O7 Cd1 O6 C20 -155.0(5)
O7 Cd1 O6 C22 24.7(3)
O7 Cd1 O5 C17 169.6(3)
O7 Cd1 O5 C19 30.4(3)
O7 Cd1 O9 Cd3 9.43(11)
O7 Cd1 O9 C37 -157.3(3)
O7 Cd1 O1 C3 176.8(3)
O7 Cd1 O1 C1 -4.3(4)
O7 Cd3 O9 Cd1 -9.47(11)
O7 Cd3 O9 C37 156.4(4)
O7 Cd3 O14 C41 101.7(4)
O7 Cd3 O13 C41 -111.0(4)
O7 Cd3 N3 C27 14.1(4)
O7 Cd3 N3 C28 -172.0(4)
O7 Cd3 N4 C31 -69.0(5)
O7 Cd3 N4 C30 112.8(4)
O7 Cd3 C41 O14 -93.8(4)
O7 Cd3 C41 O13 82.3(4)
O7 Cd3 C41 C42 143(4)
O7 C21 C26 C25 179.4(4)
O7 C21 C26 C27 0.4(7)
O7 C21 C22 O6 -2.8(6)
O7 C21 C22 C23 -179.6(4)
O5 Cd1 O10 C38 -113.4(3)
O5 Cd1 O10 C36 47.2(3)
O5 Cd1 O2 Cd2 -7.4(2)
O5 Cd1 O2 C2 160.3(3)
O5 Cd1 O4 Cd2 -166.29(15)
O5 Cd1 O4 C18 40.7(3)
O5 Cd1 O6 C20 134.3(4)
O5 Cd1 O6 C22 -45.9(3)
O5 Cd1 O7 Cd3 -88.24(12)
O5 Cd1 O7 C21 80.2(3)
O5 Cd1 O9 Cd3 90.79(13)
O5 Cd1 O9 C37 -75.9(3)
O5 Cd1 O1 C3 -167.5(3)
O5 Cd1 O1 C1 11.4(5)
O5 C17 C18 O4 -1.6(6)
O5 C17 C18 C13 178.4(4)
O3 C10 C9 N1 54.0(5)
O3 C10 C11 N2 -59.3(5)
O9 Cd1 O10 C38 174.9(4)
O9 Cd1 O10 C36 -24.6(3)
O9 Cd1 O2 Cd2 -125.37(13)
O9 Cd1 O2 C2 42.3(3)
O9 Cd1 O4 Cd2 139.78(11)
O9 Cd1 O4 C18 -13.2(3)
O9 Cd1 O6 C20 -144.2(4)
O9 Cd1 O6 C22 35.5(3)
O9 Cd1 O7 Cd3 -9.55(11)
O9 Cd1 O7 C21 158.9(3)
O9 Cd1 O5 C17 94.3(3)
O9 Cd1 O5 C19 -44.9(3)
O9 Cd1 O1 C3 -110.8(3)
O9 Cd1 O1 C1 68.1(4)
O9 Cd3 O7 Cd1 9.52(11)
O9 Cd3 O7 C21 -157.3(4)
O9 Cd3 O14 C41 3.8(5)
O9 Cd3 O13 C41 178.8(4)
O9 Cd3 N3 C27 71.9(5)
O9 Cd3 N3 C28 -114.3(3)
O9 Cd3 N4 C31 -11.8(5)
O9 Cd3 N4 C30 170.0(4)
O9 Cd3 C41 O14 -177.4(4)
O9 Cd3 C41 O13 -1.3(4)
O9 Cd3 C41 C42 60(4)
O9 C37 C36 O10 -2.2(6)
O9 C37 C36 C35 -179.7(4)
O1 Cd1 O10 C38 86.6(3)
O1 Cd1 O10 C36 -112.9(3)
O1 Cd1 O2 Cd2 165.62(15)
O1 Cd1 O2 C2 -26.8(3)
O1 Cd1 O4 Cd2 6.2(2)
O1 Cd1 O4 C18 -146.8(3)
O1 Cd1 O6 C20 -69.1(4)
O1 Cd1 O6 C22 110.6(3)
O1 Cd1 O7 Cd3 85.52(13)
O1 Cd1 O7 C21 -106.0(3)
O1 Cd1 O5 C17 153.9(3)
O1 Cd1 O5 C19 14.7(5)
O1 Cd1 O9 Cd3 -69.35(13)
O1 Cd1 O9 C37 123.9(3)
O1 C3 C2 O2 0.1(6)
O1 C3 C2 C7 178.7(4)
O1 C3 C4 C5 -178.4(4)
O12 Cd2 O2 Cd1 -67.36(15)
O12 Cd2 O2 C2 127.0(4)
O12 Cd2 O4 Cd1 100.03(14)
O12 Cd2 O4 C18 -113.4(4)
O12 Cd2 O11 C39 -3.8(4)
O12 Cd2 N2 C12 76.8(4)
O12 Cd2 N2 C11 -99.1(3)
O12 Cd2 N1 C8 -99.1(4)
O12 Cd2 N1 C9 78.3(4)
O12 Cd2 C39 O11 173.2(8)
O12 Cd2 C39 C40 141(7)
O14 Cd3 O7 Cd1 -129.42(15)
O14 Cd3 O7 C21 63.8(4)
O14 Cd3 O9 Cd1 104.9(2)
O14 Cd3 O9 C37 -89.3(4)
O14 Cd3 O13 C41 -2.2(4)
O14 Cd3 N3 C27 -105.0(4)
O14 Cd3 N3 C28 68.9(4)
O14 Cd3 N4 C31 128.8(5)
O14 Cd3 N4 C30 -49.5(4)
O14 Cd3 C41 O13 176.1(6)
O14 Cd3 C41 C42 -123(5)
O11 Cd2 O2 Cd1 -122.6(2)
O11 Cd2 O2 C2 71.7(4)
O11 Cd2 O4 Cd1 138.24(19)
O11 Cd2 O4 C18 -75.2(4)
O11 Cd2 O12 C39 3.9(5)
O11 Cd2 N2 C12 125.3(4)
O11 Cd2 N2 C11 -50.5(3)
O11 Cd2 N1 C8 -138.8(4)
O11 Cd2 N1 C9 38.6(3)
O11 Cd2 C39 O12 -173.2(8)
O11 Cd2 C39 C40 -32(7)
O8 C29 C30 N4 -48.2(7)
O13 Cd3 O7 Cd1 -69.38(17)
O13 Cd3 O7 C21 123.8(4)
O13 Cd3 O9 Cd1 106.18(16)
O13 Cd3 O9 C37 -87.9(4)
O13 Cd3 O14 C41 2.2(3)
O13 Cd3 N3 C27 -102.1(5)
O13 Cd3 N3 C28 71.8(4)
O13 Cd3 N4 C31 73.7(5)
O13 Cd3 N4 C30 -104.5(4)
O13 Cd3 C41 O14 -176.1(6)
O13 Cd3 C41 C42 61(4)
N2 Cd2 O2 Cd1 77.44(17)
N2 Cd2 O2 C2 -88.2(4)
N2 Cd2 O4 Cd1 -143.07(14)
N2 Cd2 O4 C18 3.5(3)
N2 Cd2 O12 C39 69.0(5)
N2 Cd2 O11 C39 -128.6(5)
N2 Cd2 N1 C8 135.5(4)
N2 Cd2 N1 C9 -47.1(3)
N2 Cd2 C39 O12 -119.9(4)
N2 Cd2 C39 O11 53.3(5)
N2 Cd2 C39 C40 21(7)
N3 Cd3 O7 Cd1 147.63(15)
N3 Cd3 O7 C21 -19.2(3)
N3 Cd3 O9 Cd1 -70.1(2)
N3 Cd3 O9 C37 95.8(4)
N3 Cd3 O14 C41 -180.0(4)
N3 Cd3 O13 C41 -5.7(5)
N3 Cd3 N4 C31 -143.4(5)
N3 Cd3 N4 C30 38.4(4)
N3 Cd3 C41 O14 0.0(4)
N3 Cd3 C41 O13 176.1(3)
N3 Cd3 C41 C42 -123(4)
N3 C28 C29 O8 51.4(6)
N3 C28 C29 C30 -72.6(6)
N1 Cd2 O2 Cd1 154.41(14)
N1 Cd2 O2 C2 -11.3(4)
N1 Cd2 O4 Cd1 -67.3(2)
N1 Cd2 O4 C18 79.2(4)
N1 Cd2 O12 C39 -46.5(5)
N1 Cd2 O11 C39 145.6(5)
N1 Cd2 N2 C12 -139.7(4)
N1 Cd2 N2 C11 44.4(3)
N1 Cd2 C39 O12 147.4(4)
N1 Cd2 C39 O11 -39.4(5)
N1 Cd2 C39 C40 -71(7)
N1 C8 C7 C6 176.4(4)
N1 C8 C7 C2 -1.5(8)
N4 Cd3 O7 Cd1 70.3(2)
N4 Cd3 O7 C21 -96.5(4)
N4 Cd3 O9 Cd1 -151.83(16)
N4 Cd3 O9 C37 14.1(4)
N4 Cd3 O14 C41 -92.3(4)
N4 Cd3 O13 C41 96.3(4)
N4 Cd3 N3 C27 151.4(4)
N4 Cd3 N3 C28 -34.7(4)
N4 Cd3 C41 O14 94.3(4)
N4 Cd3 C41 O13 -89.6(4)
N4 Cd3 C41 C42 -29(4)
C24 C23 C22 O6 -176.3(4)
C24 C23 C22 C21 0.2(7)
C24 C25 C26 C21 0.1(6)
C24 C25 C26 C27 179.2(4)
C21 C26 C27 N3 -4.8(8)
C16 C15 C14 C13 0.0(7)
C16 C17 C18 O4 177.8(4)
C16 C17 C18 C13 -2.2(6)
C35 C34 C33 C32 0.4(7)
C23 C24 C25 C26 -0.4(7)
C3 C2 C7 C6 1.1(6)
C3 C2 C7 C8 178.8(4)
C3 C4 C5 Br7 -175.0(4)
C3 C4 C5 C6 -1.8(7)
C3 C4 C5 Br1 177.5(4)
C15 C16 C17 O5 -179.8(4)
C15 C16 C17 C18 0.9(7)
C32 C37 C36 O10 178.0(4)
C32 C37 C36 C35 0.5(6)
C38 O10 C36 C35 2.8(6)
C38 O10 C36 C37 -174.7(4)
C25 C24 C23 C22 0.2(7)
C25 C26 C27 N3 176.2(5)
C26 C21 C22 O6 176.3(4)
C26 C21 C22 C23 -0.5(6)
C17 C16 C15 Br2 179.3(3)
C17 C16 C15 C14 0.2(7)
C2 C3 C4 C5 2.6(7)
C41 Cd3 O7 Cd1 -98.38(19)
C41 Cd3 O7 C21 94.8(4)
C41 Cd3 O9 Cd1 106.75(16)
C41 Cd3 O9 C37 -87.4(4)
C41 Cd3 N3 C27 -105.0(4)
C41 Cd3 N3 C28 68.9(4)
C41 Cd3 N4 C31 100.9(5)
C41 Cd3 N4 C30 -77.3(4)
C37 C32 C31 N4 6.4(8)
C37 C32 C33 C34 1.8(7)
C20 O6 C22 C21 159.6(4)
C20 O6 C22 C23 -23.6(6)
C8 N1 C9 C10 -117.3(5)
C34 C35 C36 O10 -175.6(4)
C34 C35 C36 C37 1.7(7)
C27 N3 C28 C29 -132.1(5)
C18 C13 C14 C15 -1.4(7)
C18 C13 C12 N2 -2.4(8)
C4 C3 C2 O2 179.3(4)
C4 C3 C2 C7 -2.2(7)
C36 C35 C34 Br4 173.7(3)
C36 C35 C34 C33 -2.1(7)
C5 C6 C7 C2 -0.5(7)
C5 C6 C7 C8 -178.4(4)
C28 N3 C27 C26 179.2(5)
C28 C29 C30 N4 76.0(7)
C14 C13 C18 O4 -177.6(4)
C14 C13 C18 C17 2.4(6)
C14 C13 C12 N2 177.8(5)
C12 N2 C11 C10 124.6(5)
C12 C13 C18 O4 2.5(7)
C12 C13 C18 C17 -177.5(4)
C12 C13 C14 C15 178.5(4)
C22 C21 C26 C25 0.3(6)
C22 C21 C26 C27 -178.6(4)
C19 O5 C17 C16 -2.1(6)
C19 O5 C17 C18 177.3(4)
C9 N1 C8 C7 179.6(4)
C9 C10 C11 N2 67.2(6)
C7 C6 C5 Br7 173.7(4)
C7 C6 C5 C4 0.8(7)
C7 C6 C5 Br1 -178.5(4)
C31 N4 C30 C29 120.8(6)
C31 C32 C37 O9 -4.1(7)
C31 C32 C37 C36 175.7(4)
C31 C32 C33 C34 -176.3(4)
C11 N2 C12 C13 178.9(4)
C11 C10 C9 N1 -70.6(6)
C39 Cd2 O2 Cd1 -88.5(2)
C39 Cd2 O2 C2 105.8(4)
C39 Cd2 O4 Cd1 115.1(2)
C39 Cd2 O4 C18 -98.4(4)
C39 Cd2 N2 C12 102.8(4)
C39 Cd2 N2 C11 -73.0(3)
C39 Cd2 N1 C8 -121.1(4)
C39 Cd2 N1 C9 56.3(4)
C30 N4 C31 C32 -176.5(5)
C33 C32 C37 O9 178.0(4)
C33 C32 C37 C36 -2.2(6)
C33 C32 C31 N4 -175.7(5)
C1 O1 C3 C2 159.4(4)
C1 O1 C3 C4 -19.7(7)

loop_
_platon_squeeze_void_nr
_platon_squeeze_void_average_x
_platon_squeeze_void_average_y
_platon_squeeze_void_average_z
_platon_squeeze_void_volume
_platon_squeeze_void_count_electrons
_platon_squeeze_void_content
1 0.000 0.000 0.500 336 45 ' '
2 0.500 0.500 0.000 336 45 ' '
